data_4514535
loop_
_publ_author_name
'Kang, Jiajia'
'Ni, Jun'
'Su, Mengmeng'
'Li, Yanqin'
'Zhang, Jianjun'
'Zhou, Huajun'
'Chen, Zhong-Ning'

_publ_section_title
;
 Facile and Equipment-Free Data Encryption and Decryption by
 Self-Encrypting Pt(II) Complex.
;
_journal_issue 14
_journal_name_full 'ACS applied materials &amp; interfaces'
_journal_page_first 13350
_journal_page_last 13358
_journal_paper_doi 10.1021/acsami.8b21221
_journal_volume 11
_journal_year 2019
_chemical_formula_sum 'C37 H34 Br2 Cl N2 Pt Si2'
_chemical_formula_weight 953.20
_space_group_IT_number 14
_space_group_name_Hall '-P 2ybc'
_space_group_name_H-M_alt 'P 1 21/c 1'
_symmetry_cell_setting monoclinic
_symmetry_space_group_name_Hall '-P 2ybc'
_symmetry_space_group_name_H-M 'P 1 21/c 1'
_atom_sites_solution_hydrogens geom
_atom_sites_solution_primary direct
_atom_sites_solution_secondary difmap
_audit_creation_method SHELXL-97
_cell_angle_alpha 90.00
_cell_angle_beta 97.005(9)
_cell_angle_gamma 90.00
_cell_formula_units_Z 4
_cell_length_a 20.246(3)
_cell_length_b 13.133(2)
_cell_length_c 15.066(3)
_cell_measurement_reflns_used 7431
_cell_measurement_temperature 210(2)
_cell_measurement_theta_max 24.24
_cell_measurement_theta_min 2.23
_cell_volume 3976.0(12)
_computing_cell_refinement 'Bruker SMART'
_computing_data_collection 'Bruker SMART'
_computing_data_reduction 'Bruker SAINT'
_computing_molecular_graphics 'Bruker SHELXTL'
_computing_publication_material 'Bruker SHELXTL'
_computing_structure_refinement 'SHELXL-97 (Sheldrick, 1997)'
_computing_structure_solution 'SHELXS-97 (Sheldrick, 1990)'
_diffrn_ambient_temperature 210(2)
_diffrn_measured_fraction_theta_full 0.997
_diffrn_measured_fraction_theta_max 0.997
_diffrn_measurement_device_type 'Bruker Smart APEX II'
_diffrn_measurement_method 'phi and omega scans'
_diffrn_radiation_monochromator graphite
_diffrn_radiation_source 'fine-focus sealed tube'
_diffrn_radiation_type MoK\a
_diffrn_radiation_wavelength 0.71073
_diffrn_reflns_av_R_equivalents 0.0302
_diffrn_reflns_av_sigmaI/netI 0.0333
_diffrn_reflns_limit_h_max 24
_diffrn_reflns_limit_h_min -22
_diffrn_reflns_limit_k_max 15
_diffrn_reflns_limit_k_min -15
_diffrn_reflns_limit_l_max 16
_diffrn_reflns_limit_l_min -17
_diffrn_reflns_number 21860
_diffrn_reflns_theta_full 25.00
_diffrn_reflns_theta_max 25.00
_diffrn_reflns_theta_min 2.03
_exptl_absorpt_coefficient_mu 5.692
_exptl_absorpt_correction_T_max 0.625
_exptl_absorpt_correction_T_min 0.518
_exptl_absorpt_correction_type multi-scan
_exptl_absorpt_process_details 'SADABS (Sheldrick, 1996)'
_exptl_crystal_colour orange
_exptl_crystal_density_diffrn 1.592
_exptl_crystal_density_method 'not measured'
_exptl_crystal_description needle
_exptl_crystal_F_000 1852
_exptl_crystal_size_max 0.25
_exptl_crystal_size_mid 0.10
_exptl_crystal_size_min 0.08
_refine_diff_density_max 1.291
_refine_diff_density_min -1.096
_refine_diff_density_rms 0.085
_refine_ls_extinction_method none
_refine_ls_goodness_of_fit_ref 1.003
_refine_ls_hydrogen_treatment constr
_refine_ls_matrix_type full
_refine_ls_number_parameters 406
_refine_ls_number_reflns 6980
_refine_ls_number_restraints 2
_refine_ls_restrained_S_all 1.004
_refine_ls_R_factor_all 0.0453
_refine_ls_R_factor_gt 0.0314
_refine_ls_shift/su_max 0.001
_refine_ls_shift/su_mean 0.000
_refine_ls_structure_factor_coef Fsqd
_refine_ls_weighting_details 'calc w=1/[\s^2^(Fo^2^)+(0.0572P)^2^+0.0000P] where P=(Fo^2^+2Fc^2^)/3'
_refine_ls_weighting_scheme calc
_refine_ls_wR_factor_gt 0.0836
_refine_ls_wR_factor_ref 0.0882
_reflns_number_gt 5547
_reflns_number_total 6980
_reflns_threshold_expression >2sigma(I)
_cod_data_source_file am8b21221_si_006.cif
_cod_data_source_block a
_cod_depositor_comments
;
The following automatic conversions were performed:

'_exptl_absorpt_correction_type' value 'Multi-scan' changed to
'multi-scan' according to
/home/data/users/saulius/crontab/automatic-downloads/current/ACS/lib/dictionaries/cif_core.dic
dictionary named 'cif_core.dic' version 2.4.2 from 2011-04-26.

Automatic conversion script
Id: cif_fix_values 4973 2017-02-22 13:04:09Z antanas 
;
_cod_original_cell_volume 3976.1(12)
_cod_original_sg_symbol_H-M P21/c
_cod_database_code 4514535

loop_
_symmetry_equiv_pos_as_xyz
'x, y, z'
'-x, y+1/2, -z+1/2'
'-x, -y, -z'
'x, -y-1/2, z-1/2'

loop_
_atom_site_label
_atom_site_type_symbol
_atom_site_fract_x
_atom_site_fract_y
_atom_site_fract_z
_atom_site_U_iso_or_equiv
_atom_site_adp_type
_atom_site_occupancy
_atom_site_symmetry_multiplicity
_atom_site_calc_flag
_atom_site_refinement_flags
Pt1 Pt 0.525939(8) 0.551312(12) 0.609724(10) 0.04248(8) Uani 1 1 d .
Si1 Si 0.91633(8) 0.40681(17) 0.82512(13) 0.0844(5) Uani 1 1 d .
Si2 Si 0.13656(9) 0.41538(17) 0.55509(13) 0.0872(5) Uani 1 1 d .
N1 N 0.59049(18) 0.4520(3) 0.6850(2) 0.0445(9) Uani 1 1 d .
N2 N 0.45976(19) 0.4423(2) 0.6431(2) 0.0429(8) Uani 1 1 d .
Br1 Br 0.87349(5) 0.88086(12) 0.64158(9) 0.1787(5) Uani 1 1 d .
Br2 Br 0.28606(6) 0.94330(6) 0.28103(6) 0.1308(4) Uani 1 1 d .
C01 C 0.5064(8) 0.9723(9) 0.5404(6) 0.210(6) Uani 1 1 d D
H01A H 0.5511 0.9446 0.5454 0.252 Uiso 1 1 calc R
H01B H 0.4755 0.9157 0.5393 0.252 Uiso 1 1 calc R
Cl1 Cl 0.49820(13) 1.04974(16) 0.63550(13) 0.1158(7) Uani 1 1 d .
C1 C 0.9525(5) 0.5347(6) 0.8153(7) 0.137(3) Uani 1 1 d .
H1A H 0.9350 0.5802 0.8564 0.206 Uiso 1 1 calc R
H1B H 0.9413 0.5594 0.7554 0.206 Uiso 1 1 calc R
H1C H 1.0000 0.5309 0.8288 0.206 Uiso 1 1 calc R
C2 C 0.9328(4) 0.3622(8) 0.9411(5) 0.146(4) Uani 1 1 d .
H2A H 0.9164 0.4114 0.9802 0.219 Uiso 1 1 calc R
H2B H 0.9798 0.3536 0.9570 0.219 Uiso 1 1 calc R
H2C H 0.9107 0.2983 0.9469 0.219 Uiso 1 1 calc R
C3 C 0.9475(4) 0.3130(7) 0.7490(6) 0.146(4) Uani 1 1 d .
H3A H 0.9389 0.3370 0.6885 0.220 Uiso 1 1 calc R
H3B H 0.9254 0.2490 0.7543 0.220 Uiso 1 1 calc R
H3C H 0.9946 0.3041 0.7646 0.220 Uiso 1 1 calc R
C4 C 0.8255(3) 0.4121(5) 0.7943(4) 0.0786(16) Uani 1 1 d .
C5 C 0.7664(3) 0.4075(5) 0.7760(4) 0.0703(15) Uani 1 1 d .
C6 C 0.6560(2) 0.4616(4) 0.7013(3) 0.0536(12) Uani 1 1 d .
H6A H 0.6764 0.5145 0.6740 0.064 Uiso 1 1 calc R
C7 C 0.6956(3) 0.3959(5) 0.7577(3) 0.0613(13) Uani 1 1 d .
C8 C 0.6640(3) 0.3177(5) 0.7968(4) 0.0725(16) Uani 1 1 d .
H8A H 0.6888 0.2726 0.8351 0.087 Uiso 1 1 calc R
C9 C 0.5964(3) 0.3056(4) 0.7800(3) 0.0654(14) Uani 1 1 d .
H9A H 0.5754 0.2527 0.8065 0.078 Uiso 1 1 calc R
C10 C 0.5595(2) 0.3737(4) 0.7223(3) 0.0496(11) Uani 1 1 d .
C11 C 0.4876(2) 0.3675(3) 0.7004(3) 0.0479(11) Uani 1 1 d .
C12 C 0.4478(3) 0.2951(4) 0.7320(3) 0.0615(13) Uani 1 1 d .
H12A H 0.4670 0.2442 0.7696 0.074 Uiso 1 1 calc R
C13 C 0.3800(3) 0.2966(4) 0.7088(3) 0.0628(13) Uani 1 1 d .
H13A H 0.3530 0.2487 0.7322 0.075 Uiso 1 1 calc R
C14 C 0.3523(2) 0.3705(4) 0.6500(3) 0.0525(11) Uani 1 1 d .
C15 C 0.3950(2) 0.4418(3) 0.6183(3) 0.0479(11) Uani 1 1 d .
H15A H 0.3770 0.4909 0.5779 0.057 Uiso 1 1 calc R
C16 C 0.2818(3) 0.3780(4) 0.6204(4) 0.0636(13) Uani 1 1 d .
C17 C 0.2239(3) 0.3923(5) 0.5959(4) 0.0711(15) Uani 1 1 d .
C18 C 0.1090(4) 0.5294(7) 0.6140(7) 0.137(3) Uani 1 1 d .
H18A H 0.1347 0.5875 0.6001 0.206 Uiso 1 1 calc R
H18B H 0.1155 0.5177 0.6774 0.206 Uiso 1 1 calc R
H18C H 0.0627 0.5419 0.5950 0.206 Uiso 1 1 calc R
C19 C 0.1297(5) 0.4405(7) 0.4354(6) 0.150(4) Uani 1 1 d .
H19A H 0.1549 0.5002 0.4249 0.224 Uiso 1 1 calc R
H19B H 0.0838 0.4511 0.4127 0.224 Uiso 1 1 calc R
H19C H 0.1467 0.3833 0.4056 0.224 Uiso 1 1 calc R
C20 C 0.0878(4) 0.3002(7) 0.5781(6) 0.139(3) Uani 1 1 d .
H20A H 0.0918 0.2884 0.6414 0.208 Uiso 1 1 calc R
H20B H 0.1046 0.2422 0.5491 0.208 Uiso 1 1 calc R
H20C H 0.0418 0.3104 0.5557 0.208 Uiso 1 1 calc R
C21 C 0.5936(2) 0.6502(4) 0.5864(3) 0.0527(11) Uani 1 1 d .
C22 C 0.6360(3) 0.7120(4) 0.5728(3) 0.0559(12) Uani 1 1 d .
C23 C 0.6823(3) 0.7872(4) 0.5517(3) 0.0576(12) Uani 1 1 d .
C24 C 0.7448(3) 0.7956(5) 0.5986(4) 0.0730(15) Uani 1 1 d .
H24A H 0.7578 0.7523 0.6464 0.088 Uiso 1 1 calc R
C25 C 0.7884(3) 0.8698(6) 0.5738(5) 0.099(2) Uani 1 1 d U
C26 C 0.7713(5) 0.9355(7) 0.5028(7) 0.125(3) Uani 1 1 d U
H26A H 0.8008 0.9842 0.4860 0.150 Uiso 1 1 calc R
C27 C 0.7106(5) 0.9247(6) 0.4603(6) 0.117(3) Uani 1 1 d .
H27A H 0.6976 0.9686 0.4129 0.140 Uiso 1 1 calc R
C28 C 0.6655(3) 0.8537(5) 0.4809(4) 0.0851(18) Uani 1 1 d .
H28A H 0.6238 0.8499 0.4476 0.102 Uiso 1 1 calc R
C29 C 0.4562(2) 0.6360(3) 0.5469(3) 0.0497(11) Uani 1 1 d .
C30 C 0.4074(3) 0.6797(4) 0.5110(3) 0.0573(12) Uani 1 1 d .
C31 C 0.3457(3) 0.7230(4) 0.4702(3) 0.0560(12) Uani 1 1 d .
C32 C 0.3457(3) 0.8012(4) 0.4089(3) 0.0642(13) Uani 1 1 d .
H32A H 0.3855 0.8280 0.3944 0.077 Uiso 1 1 calc R
C33 C 0.2848(4) 0.8392(4) 0.3690(4) 0.0767(17) Uani 1 1 d .
C34 C 0.2235(4) 0.8037(5) 0.3886(4) 0.0933(19) Uani 1 1 d .
H34A H 0.1836 0.8312 0.3621 0.112 Uiso 1 1 calc R
C35 C 0.2255(3) 0.7271(5) 0.4485(5) 0.0916(19) Uani 1 1 d .
H35A H 0.1855 0.7014 0.4637 0.110 Uiso 1 1 calc R
C36 C 0.2848(3) 0.6849(4) 0.4884(4) 0.0729(15) Uani 1 1 d .
H36A H 0.2837 0.6305 0.5277 0.087 Uiso 1 1 calc R

loop_
_atom_site_aniso_label
_atom_site_aniso_U_11
_atom_site_aniso_U_22
_atom_site_aniso_U_33
_atom_site_aniso_U_23
_atom_site_aniso_U_13
_atom_site_aniso_U_12
Pt1 0.04051(12) 0.04670(12) 0.04048(11) -0.00070(7) 0.00596(7) -0.00169(8)
Si1 0.0473(9) 0.1046(13) 0.0974(13) -0.0065(11) -0.0069(8) 0.0104(9)
Si2 0.0505(10) 0.1112(14) 0.0973(13) -0.0034(11) -0.0013(9) -0.0075(10)
N1 0.040(2) 0.055(2) 0.0382(19) -0.0031(16) 0.0040(16) 0.0017(17)
N2 0.042(2) 0.045(2) 0.0421(19) -0.0002(16) 0.0070(16) -0.0007(16)
Br1 0.0717(6) 0.2574(14) 0.2040(11) -0.0646(10) 0.0039(6) -0.0618(8)
Br2 0.1818(10) 0.1056(6) 0.1065(6) 0.0510(4) 0.0240(6) 0.0580(6)
C01 0.276(17) 0.175(12) 0.194(14) 0.058(9) 0.090(13) 0.039(11)
Cl1 0.1364(19) 0.1395(18) 0.0733(11) 0.0086(10) 0.0199(12) -0.0042(13)
C1 0.120(7) 0.117(7) 0.162(9) 0.004(6) -0.031(6) -0.024(5)
C2 0.085(6) 0.217(11) 0.127(6) 0.033(7) -0.023(5) 0.032(6)
C3 0.066(5) 0.181(9) 0.190(9) -0.058(7) 0.008(5) 0.018(5)
C4 0.053(4) 0.102(4) 0.078(4) -0.012(3) -0.005(3) 0.011(3)
C5 0.055(4) 0.090(4) 0.061(3) -0.009(3) -0.010(3) 0.014(3)
C6 0.043(3) 0.068(3) 0.049(3) -0.007(2) 0.004(2) 0.005(2)
C7 0.048(3) 0.085(4) 0.050(3) -0.010(3) 0.001(2) 0.015(3)
C8 0.062(4) 0.091(4) 0.061(3) 0.008(3) -0.007(3) 0.026(3)
C9 0.068(4) 0.077(4) 0.051(3) 0.015(3) 0.007(3) 0.014(3)
C10 0.052(3) 0.058(3) 0.039(2) 0.002(2) 0.007(2) 0.006(2)
C11 0.048(3) 0.052(3) 0.044(2) 0.002(2) 0.009(2) 0.001(2)
C12 0.060(3) 0.064(3) 0.060(3) 0.020(2) 0.007(2) 0.000(3)
C13 0.059(3) 0.066(3) 0.065(3) 0.011(3) 0.015(3) -0.007(3)
C14 0.048(3) 0.060(3) 0.051(3) -0.003(2) 0.013(2) -0.005(2)
C15 0.041(3) 0.055(3) 0.047(3) -0.004(2) 0.000(2) 0.001(2)
C16 0.055(3) 0.065(3) 0.074(3) -0.003(3) 0.018(3) -0.014(3)
C17 0.058(4) 0.082(4) 0.074(4) -0.009(3) 0.009(3) -0.010(3)
C18 0.090(6) 0.143(7) 0.176(9) -0.029(6) -0.003(6) 0.031(5)
C19 0.134(8) 0.206(12) 0.102(6) 0.020(6) -0.016(6) 0.021(7)
C20 0.099(6) 0.159(8) 0.163(8) -0.023(6) 0.034(5) -0.056(6)
C21 0.052(3) 0.056(3) 0.050(3) -0.007(2) 0.005(2) 0.008(2)
C22 0.055(3) 0.056(3) 0.058(3) -0.007(2) 0.015(2) -0.008(3)
C23 0.055(3) 0.061(3) 0.059(3) -0.003(2) 0.013(2) -0.005(3)
C24 0.059(4) 0.083(4) 0.078(4) -0.006(3) 0.010(3) -0.006(3)
C25 0.051(4) 0.129(6) 0.121(5) -0.038(4) 0.029(4) -0.032(4)
C26 0.114(7) 0.119(7) 0.145(7) -0.024(4) 0.025(6) -0.051(5)
C27 0.140(8) 0.092(5) 0.118(6) 0.034(5) 0.013(6) -0.042(5)
C28 0.092(5) 0.087(4) 0.074(4) 0.011(3) -0.001(3) -0.023(4)
C29 0.054(3) 0.048(3) 0.048(2) -0.003(2) 0.008(2) -0.007(2)
C30 0.061(3) 0.056(3) 0.054(3) 0.002(2) 0.001(2) 0.003(3)
C31 0.066(3) 0.055(3) 0.046(3) -0.004(2) 0.004(2) 0.007(3)
C32 0.075(4) 0.057(3) 0.061(3) 0.003(2) 0.009(3) 0.010(3)
C33 0.107(5) 0.063(3) 0.059(3) 0.008(3) 0.006(3) 0.025(4)
C34 0.101(6) 0.080(4) 0.094(5) 0.003(4) -0.003(4) 0.015(4)
C35 0.061(4) 0.098(5) 0.114(5) 0.005(4) 0.002(4) -0.001(4)
C36 0.068(4) 0.073(4) 0.075(4) 0.014(3) 0.001(3) -0.004(3)

loop_
_atom_type_symbol
_atom_type_description
_atom_type_scat_dispersion_real
_atom_type_scat_dispersion_imag
_atom_type_scat_source
C C 0.0033 0.0016 'International Tables Vol C Tables 4.2.6.8 and 6.1.1.4'
H H 0.0000 0.0000 'International Tables Vol C Tables 4.2.6.8 and 6.1.1.4'
N N 0.0061 0.0033 'International Tables Vol C Tables 4.2.6.8 and 6.1.1.4'
Si Si 0.0817 0.0704 'International Tables Vol C Tables 4.2.6.8 and 6.1.1.4'
Cl Cl 0.1484 0.1585 'International Tables Vol C Tables 4.2.6.8 and 6.1.1.4'
Br Br -0.2901 2.4595 'International Tables Vol C Tables 4.2.6.8 and 6.1.1.4'
Pt Pt -1.7033 8.3905 'International Tables Vol C Tables 4.2.6.8 and 6.1.1.4'

loop_
_geom_angle_atom_site_label_1
_geom_angle_atom_site_label_2
_geom_angle_atom_site_label_3
_geom_angle
_geom_angle_site_symmetry_1
C29 Pt1 C21 90.93(19) .
C29 Pt1 N2 93.45(17) .
C21 Pt1 N2 175.27(17) .
C29 Pt1 N1 172.42(16) .
C21 Pt1 N1 96.16(17) .
N2 Pt1 N1 79.38(14) .
C2 Si1 C4 108.1(3) .
C2 Si1 C1 109.9(5) .
C4 Si1 C1 109.9(4) .
C2 Si1 C3 110.0(5) .
C4 Si1 C3 106.0(3) .
C1 Si1 C3 112.8(5) .
C19 Si2 C17 108.5(4) .
C19 Si2 C18 109.6(5) .
C17 Si2 C18 107.9(4) .
C19 Si2 C20 110.7(5) .
C17 Si2 C20 108.5(4) .
C18 Si2 C20 111.6(4) .
C6 N1 C10 119.8(4) .
C6 N1 Pt1 126.1(3) .
C10 N1 Pt1 114.0(3) .
C15 N2 C11 119.2(4) .
C15 N2 Pt1 125.9(3) .
C11 N2 Pt1 114.7(3) .
C01 C01 Cl1 111.9(13) 3_676
C01 C01 H01A 109.2 3_676
Cl1 C01 H01A 109.2 .
C01 C01 H01B 109.2 3_676
Cl1 C01 H01B 109.2 .
H01A C01 H01B 107.9 .
Si1 C1 H1A 109.5 .
Si1 C1 H1B 109.5 .
H1A C1 H1B 109.5 .
Si1 C1 H1C 109.5 .
H1A C1 H1C 109.5 .
H1B C1 H1C 109.5 .
Si1 C2 H2A 109.5 .
Si1 C2 H2B 109.5 .
H2A C2 H2B 109.5 .
Si1 C2 H2C 109.5 .
H2A C2 H2C 109.5 .
H2B C2 H2C 109.5 .
Si1 C3 H3A 109.5 .
Si1 C3 H3B 109.5 .
H3A C3 H3B 109.5 .
Si1 C3 H3C 109.5 .
H3A C3 H3C 109.5 .
H3B C3 H3C 109.5 .
C5 C4 Si1 174.8(7) .
C4 C5 C7 176.1(7) .
N1 C6 C7 122.8(5) .
N1 C6 H6A 118.6 .
C7 C6 H6A 118.6 .
C8 C7 C6 117.3(5) .
C8 C7 C5 120.2(5) .
C6 C7 C5 122.5(5) .
C9 C8 C7 120.8(5) .
C9 C8 H8A 119.6 .
C7 C8 H8A 119.6 .
C8 C9 C10 119.2(5) .
C8 C9 H9A 120.4 .
C10 C9 H9A 120.4 .
N1 C10 C9 120.0(5) .
N1 C10 C11 116.6(4) .
C9 C10 C11 123.3(4) .
C12 C11 N2 120.0(4) .
C12 C11 C10 125.0(4) .
N2 C11 C10 115.0(4) .
C11 C12 C13 120.9(5) .
C11 C12 H12A 119.6 .
C13 C12 H12A 119.6 .
C12 C13 C14 119.1(5) .
C12 C13 H13A 120.5 .
C14 C13 H13A 120.5 .
C13 C14 C15 118.0(5) .
C13 C14 C16 123.4(4) .
C15 C14 C16 118.6(4) .
N2 C15 C14 122.8(4) .
N2 C15 H15A 118.6 .
C14 C15 H15A 118.6 .
C17 C16 C14 174.8(6) .
C16 C17 Si2 178.2(5) .
Si2 C18 H18A 109.5 .
Si2 C18 H18B 109.5 .
H18A C18 H18B 109.5 .
Si2 C18 H18C 109.5 .
H18A C18 H18C 109.5 .
H18B C18 H18C 109.5 .
Si2 C19 H19A 109.5 .
Si2 C19 H19B 109.5 .
H19A C19 H19B 109.5 .
Si2 C19 H19C 109.5 .
H19A C19 H19C 109.5 .
H19B C19 H19C 109.5 .
Si2 C20 H20A 109.5 .
Si2 C20 H20B 109.5 .
H20A C20 H20B 109.5 .
Si2 C20 H20C 109.5 .
H20A C20 H20C 109.5 .
H20B C20 H20C 109.5 .
C22 C21 Pt1 179.3(4) .
C21 C22 C23 175.8(6) .
C24 C23 C28 118.0(5) .
C24 C23 C22 121.9(5) .
C28 C23 C22 120.1(5) .
C23 C24 C25 119.3(6) .
C23 C24 H24A 120.3 .
C25 C24 H24A 120.3 .
C26 C25 C24 122.3(7) .
C26 C25 Br1 119.5(6) .
C24 C25 Br1 118.2(6) .
C27 C26 C25 115.9(8) .
C27 C26 H26A 122.1 .
C25 C26 H26A 122.1 .
C26 C27 C28 124.8(8) .
C26 C27 H27A 117.6 .
C28 C27 H27A 117.6 .
C27 C28 C23 119.7(7) .
C27 C28 H28A 120.1 .
C23 C28 H28A 120.1 .
C30 C29 Pt1 171.9(4) .
C29 C30 C31 174.4(5) .
C32 C31 C36 118.1(5) .
C32 C31 C30 120.6(5) .
C36 C31 C30 121.2(5) .
C31 C32 C33 118.8(5) .
C31 C32 H32A 120.6 .
C33 C32 H32A 120.6 .
C34 C33 C32 123.5(5) .
C34 C33 Br2 118.5(5) .
C32 C33 Br2 118.0(5) .
C35 C34 C33 116.0(6) .
C35 C34 H34A 122.0 .
C33 C34 H34A 122.0 .
C34 C35 C36 122.6(7) .
C34 C35 H35A 118.7 .
C36 C35 H35A 118.7 .
C31 C36 C35 120.8(5) .
C31 C36 H36A 119.6 .
C35 C36 H36A 119.6 .

loop_
_geom_bond_atom_site_label_1
_geom_bond_atom_site_label_2
_geom_bond_distance
_geom_bond_site_symmetry_2
Pt1 C29 1.950(5) .
Pt1 C21 1.951(5) .
Pt1 N2 2.064(3) .
Pt1 N1 2.082(4) .
Si1 C2 1.835(8) .
Si1 C4 1.842(6) .
Si1 C1 1.846(8) .
Si1 C3 1.847(8) .
Si2 C19 1.821(9) .
Si2 C17 1.825(6) .
Si2 C18 1.861(8) .
Si2 C20 1.862(8) .
N1 C6 1.325(6) .
N1 C10 1.362(6) .
N2 C15 1.319(6) .
N2 C11 1.382(5) .
Br1 C25 1.898(7) .
Br2 C33 1.907(6) .
C01 C01 1.416(9) 3_676
C01 Cl1 1.781(13) .
C01 H01A 0.9700 .
C01 H01B 0.9700 .
C1 H1A 0.9600 .
C1 H1B 0.9600 .
C1 H1C 0.9600 .
C2 H2A 0.9600 .
C2 H2B 0.9600 .
C2 H2C 0.9600 .
C3 H3A 0.9600 .
C3 H3B 0.9600 .
C3 H3C 0.9600 .
C4 C5 1.195(7) .
C5 C7 1.435(8) .
C6 C7 1.394(7) .
C6 H6A 0.9300 .
C7 C8 1.380(8) .
C8 C9 1.370(8) .
C8 H8A 0.9300 .
C9 C10 1.398(7) .
C9 H9A 0.9300 .
C10 C11 1.455(6) .
C11 C12 1.367(6) .
C12 C13 1.376(7) .
C12 H12A 0.9300 .
C13 C14 1.386(7) .
C13 H13A 0.9300 .
C14 C15 1.397(6) .
C14 C16 1.446(7) .
C15 H15A 0.9300 .
C16 C17 1.200(7) .
C18 H18A 0.9600 .
C18 H18B 0.9600 .
C18 H18C 0.9600 .
C19 H19A 0.9600 .
C19 H19B 0.9600 .
C19 H19C 0.9600 .
C20 H20A 0.9600 .
C20 H20B 0.9600 .
C20 H20C 0.9600 .
C21 C22 1.217(6) .
C22 C23 1.425(7) .
C23 C24 1.375(7) .
C23 C28 1.388(8) .
C24 C25 1.396(8) .
C24 H24A 0.9300 .
C25 C26 1.386(12) .
C26 C27 1.323(12) .
C26 H26A 0.9300 .
C27 C28 1.367(9) .
C27 H27A 0.9300 .
C28 H28A 0.9300 .
C29 C30 1.210(6) .
C30 C31 1.440(7) .
C31 C32 1.381(7) .
C31 C36 1.389(7) .
C32 C33 1.397(8) .
C32 H32A 0.9300 .
C33 C34 1.389(9) .
C34 C35 1.349(8) .
C34 H34A 0.9300 .
C35 C36 1.391(8) .
C35 H35A 0.9300 .
C36 H36A 0.9300 .
